data_7235881
loop_
_publ_author_name
'Xu, Guo-Wang'
'Wu, Ya-Pan'
'Wang, Hai-Bing'
'Wang, Ye-Nan'
'Li, Dong-Sheng'
'Liu, Yun-Ling'

_publ_section_title
;
 Unique topological motifs in two Cd(ii)-coordination polymers:
 mutual-embedded 2D bilayers, 3D polythreaded structures, self-penetrated
 networks and 2D \\rightarrow 2D interpenetrated homochiral bilayers
;
_journal_issue 47
_journal_name_full CrystEngComm
_journal_page_first 9055
_journal_paper_doi 10.1039/C5CE01648G
_journal_volume 17
_journal_year 2015
_chemical_formula_sum 'C50 H45 Cd2 N9 O13'
_chemical_formula_weight 1204.75
_space_group_crystal_system monoclinic
_space_group_IT_number 14
_space_group_name_Hall '-P 2ybc'
_space_group_name_H-M_alt 'P 1 21/c 1'
_atom_sites_solution_hydrogens mixed
_audit_creation_method SHELXL-2014/7
_audit_update_record
;
2015-10-07 deposited with the CCDC.
2015-10-09 downloaded from the CCDC. 1059146
;
_cell_angle_alpha 90
_cell_angle_beta 116.317(3)
_cell_angle_gamma 90
_cell_formula_units_Z 4
_cell_length_a 17.6240(11)
_cell_length_b 11.8156(7)
_cell_length_c 26.1460(13)
_cell_measurement_temperature 296(2)
_cell_measurement_theta_max 28.054
_cell_measurement_theta_min 2.38
_cell_volume 4880.3(5)
_computing_cell_refinement SAINT-Plus(Bruker,2007)
_computing_data_collection SMART(Bruker,2007)
_computing_data_reduction SAINT-Plus(Bruker,2007)
_computing_molecular_graphics SHELXTL(Sheldrick,2008)
_computing_publication_material 'Bruker SHELXTL'
_computing_structure_refinement 'SHELXL-2014/7 (Sheldrick, 2014)'
_computing_structure_solution SHELXTL(Sheldrick,2008,2014)
_diffrn_ambient_temperature 296(2)
_diffrn_measured_fraction_theta_full 0.997
_diffrn_measured_fraction_theta_max 0.993
_diffrn_measurement_device_type 'Bruker SMART CCD'
_diffrn_measurement_method 'phi and omega scans'
_diffrn_radiation_type MoK\a
_diffrn_radiation_wavelength 0.71073
_diffrn_reflns_av_R_equivalents 0.0237
_diffrn_reflns_av_unetI/netI 0.0179
_diffrn_reflns_Laue_measured_fraction_full 0.997
_diffrn_reflns_Laue_measured_fraction_max 0.993
_diffrn_reflns_limit_h_max 23
_diffrn_reflns_limit_h_min -23
_diffrn_reflns_limit_k_max 15
_diffrn_reflns_limit_k_min -15
_diffrn_reflns_limit_l_max 34
_diffrn_reflns_limit_l_min -34
_diffrn_reflns_number 58588
_diffrn_reflns_point_group_measured_fraction_full 0.997
_diffrn_reflns_point_group_measured_fraction_max 0.993
_diffrn_reflns_theta_full 25.242
_diffrn_reflns_theta_max 28.054
_diffrn_reflns_theta_min 2.096
_exptl_absorpt_coefficient_mu 0.948
_exptl_absorpt_correction_T_max 0.884
_exptl_absorpt_correction_T_min 0.787
_exptl_absorpt_correction_type multi-scan
_exptl_absorpt_process_details '(SADABS; Bruker, 2001)'
_exptl_crystal_colour colorless
_exptl_crystal_density_diffrn 1.640
_exptl_crystal_density_method 'not measured'
_exptl_crystal_description prism
_exptl_crystal_F_000 2432
_exptl_crystal_size_max 0.300
_exptl_crystal_size_mid 0.210
_exptl_crystal_size_min 0.130
_refine_diff_density_max 1.073
_refine_diff_density_min -1.015
_refine_diff_density_rms 0.066
_refine_ls_extinction_method none
_refine_ls_goodness_of_fit_ref 1.020
_refine_ls_hydrogen_treatment mixed
_refine_ls_matrix_type full
_refine_ls_number_parameters 670
_refine_ls_number_reflns 11760
_refine_ls_number_restraints 5
_refine_ls_restrained_S_all 1.256
_refine_ls_R_factor_all 0.0423
_refine_ls_R_factor_gt 0.0345
_refine_ls_shift/su_max 0.004
_refine_ls_shift/su_mean 0.000
_refine_ls_structure_factor_coef Fsqd
_refine_ls_weighting_details 'w=1/[\s^2^(Fo^2^)+(0.0432P)^2^+4.5506P] where P=(Fo^2^+2Fc^2^)/3'
_refine_ls_weighting_scheme calc
_refine_ls_wR_factor_gt 0.0872
_refine_ls_wR_factor_ref 0.0919
_reflns_Friedel_coverage 0.000
_reflns_number_gt 9937
_reflns_number_total 11760
_reflns_threshold_expression 'I > 2\s(I)'
_cod_data_source_file c5ce01648g2.cif
_cod_data_source_block added_by_encifer
_cod_original_sg_symbol_H-M 'P 21/c'
_cod_database_code 7235881
_shelx_shelxl_version_number 2014/7
_shelx_space_group_comment
;
The symmetry employed for this shelxl refinement is uniquely defined
by the following loop, which should always be used as a source of
symmetry information in preference to the above space-group names.
They are only intended as comments.
;
_shelx_estimated_absorpt_t_min 0.764
_shelx_estimated_absorpt_t_max 0.887

loop_
_space_group_symop_operation_xyz
'x, y, z'
'-x, y+1/2, -z+1/2'
'-x, -y, -z'
'x, -y-1/2, z-1/2'

loop_
_atom_site_label
_atom_site_type_symbol
_atom_site_fract_x
_atom_site_fract_y
_atom_site_fract_z
_atom_site_U_iso_or_equiv
_atom_site_adp_type
_atom_site_occupancy
_atom_site_site_symmetry_order
_atom_site_calc_flag
_atom_site_refinement_flags_posn
_atom_site_refinement_flags_adp
Cd1 Cd 0.84274(2) 0.61479(2) 0.50599(2) 0.03445(6) Uani 1 1 d . .
Cd2 Cd 0.34361(2) 0.62711(2) 0.76579(2) 0.03983(6) Uani 1 1 d . .
O1 O 0.89398(13) 0.53006(16) 0.43754(8) 0.0493(5) Uani 1 1 d . .
O2 O 0.84389(12) 0.70354(15) 0.42573(8) 0.0455(4) Uani 1 1 d . .
O3 O 0.86298(13) 0.73894(17) 0.33321(9) 0.0526(5) Uani 1 1 d . .
O4 O 1.04335(13) 0.71762(17) 0.24235(9) 0.0514(5) Uani 1 1 d . .
O5 O 1.18453(14) 0.85474(19) 0.29535(9) 0.0555(5) Uani 1 1 d . .
O6 O 1.20226(13) 0.85801(19) 0.21607(8) 0.0517(5) Uani 1 1 d . .
O7 O 0.98616(13) 0.62211(15) 0.56830(10) 0.0508(5) Uani 1 1 d D .
H7A H 1.0111 0.5717 0.5603 0.076 Uiso 1 1 calc DR U
O8 O 0.70110(13) 0.62796(18) 0.45695(9) 0.0524(5) Uani 1 1 d . .
O9 O 0.70307(15) 0.62060(18) 0.54221(9) 0.0578(5) Uani 1 1 d . .
O10 O 0.5335(2) 0.6376(3) 0.49500(15) 0.1117(13) Uani 1 1 d . .
O11 O 0.37322(18) 0.7306(2) 0.59348(12) 0.0762(7) Uani 1 1 d . .
O12 O 0.36638(19) 0.5317(2) 0.69133(11) 0.0765(7) Uani 1 1 d . .
O13 O 0.36423(14) 0.71673(19) 0.69172(9) 0.0580(5) Uani 1 1 d . .
N1 N 0.84458(14) 0.78962(16) 0.54844(9) 0.0394(5) Uani 1 1 d . .
N2 N 0.85510(17) 1.11757(16) 0.61227(10) 0.0436(5) Uani 1 1 d . .
H2A H 0.8580 1.1200 0.6460 0.052 Uiso 1 1 calc R U
N3 N 0.85023(15) 1.43823(17) 0.54283(9) 0.0398(5) Uani 1 1 d . .
N4 N 0.35062(15) 0.80184(18) 0.80747(10) 0.0453(5) Uani 1 1 d . .
N5 N 0.33897(18) 1.12838(17) 0.86552(11) 0.0487(6) Uani 1 1 d . .
H5A H 0.3355 1.1282 0.8973 0.058 Uiso 1 1 calc R U
N6 N 0.33517(15) 1.45472(18) 0.80195(10) 0.0456(5) Uani 1 1 d . .
N7 N 0.49538(16) 0.6207(2) 0.81798(14) 0.0603(7) Uani 1 1 d . .
N8 N 0.75631(14) 0.5891(2) 0.87041(10) 0.0468(5) Uani 1 1 d . .
H8A H 0.7800 0.6530 0.8709 0.056 Uiso 1 1 calc R U
N9 N 0.93114(16) 0.3210(2) 0.92364(11) 0.0513(6) Uani 1 1 d . .
C1 C 0.87477(16) 0.6218(2) 0.41113(11) 0.0369(5) Uani 1 1 d . .
C2 C 0.89347(19) 0.6326(2) 0.36009(12) 0.0440(6) Uani 1 1 d . .
H2B H 0.9540 0.6273 0.3724 0.053 Uiso 1 1 calc R U
H2C H 0.8661 0.5718 0.3333 0.053 Uiso 1 1 calc R U
C3 C 0.89707(17) 0.7828(2) 0.29925(11) 0.0421(6) Uani 1 1 d . .
C4 C 0.95305(16) 0.7268(2) 0.28498(10) 0.0386(5) Uani 1 1 d . .
H4A H 0.9680 0.6524 0.2966 0.046 Uiso 1 1 calc R U
C5 C 0.98760(17) 0.7820(2) 0.25289(11) 0.0415(6) Uani 1 1 d . .
C6 C 0.9640(2) 0.8908(2) 0.23396(14) 0.0551(8) Uani 1 1 d . .
H6B H 0.9869 0.9276 0.2126 0.066 Uiso 1 1 calc R U
C7 C 0.9051(2) 0.9448(3) 0.24737(14) 0.0617(8) Uani 1 1 d . .
H7C H 0.8880 1.0180 0.2341 0.074 Uiso 1 1 calc R U
C8 C 0.8716(2) 0.8925(3) 0.27984(14) 0.0576(8) Uani 1 1 d . .
H8B H 0.8325 0.9299 0.2887 0.069 Uiso 1 1 calc R U
C9 C 1.08401(19) 0.7630(3) 0.21025(12) 0.0517(7) Uani 1 1 d . .
H9B H 1.0437 0.8101 0.1800 0.062 Uiso 1 1 calc R U
H9C H 1.0993 0.7008 0.1924 0.062 Uiso 1 1 calc R U
C10 C 1.16279(17) 0.8326(2) 0.24464(11) 0.0416(6) Uani 1 1 d . .
C11 C 0.8156(2) 0.8783(2) 0.51337(12) 0.0488(7) Uani 1 1 d . .
H11A H 0.7932 0.8650 0.4743 0.059 Uiso 1 1 calc R U
C12 C 0.8168(2) 0.9878(2) 0.53125(12) 0.0478(6) Uani 1 1 d . .
H12A H 0.7951 1.0461 0.5048 0.057 Uiso 1 1 calc R U
C13 C 0.85127(17) 1.01087(19) 0.58993(11) 0.0371(5) Uani 1 1 d . .
C14 C 0.8771(2) 0.9180(2) 0.62595(11) 0.0482(7) Uani 1 1 d . .
H14A H 0.8973 0.9276 0.6651 0.058 Uiso 1 1 calc R U
C15 C 0.87271(19) 0.8117(2) 0.60364(11) 0.0459(6) Uani 1 1 d . .
H15A H 0.8907 0.7510 0.6289 0.055 Uiso 1 1 calc R U
C16 C 0.85483(17) 1.22094(19) 0.58767(11) 0.0373(5) Uani 1 1 d . .
C17 C 0.8734(2) 1.2388(2) 0.54169(13) 0.0544(8) Uani 1 1 d . .
H17A H 0.8875 1.1781 0.5249 0.065 Uiso 1 1 calc R U
C18 C 0.8706(2) 1.3465(2) 0.52142(13) 0.0531(7) Uani 1 1 d . .
H18A H 0.8836 1.3565 0.4909 0.064 Uiso 1 1 calc R U
C19 C 0.83641(19) 1.4211(2) 0.58844(11) 0.0435(6) Uani 1 1 d . .
H19A H 0.8247 1.4838 0.6053 0.052 Uiso 1 1 calc R U
C20 C 0.83833(18) 1.3169(2) 0.61199(11) 0.0421(6) Uani 1 1 d . .
H20A H 0.8287 1.3104 0.6441 0.051 Uiso 1 1 calc R U
C21 C 0.66682(19) 0.6339(2) 0.49009(13) 0.0471(6) Uani 1 1 d . .
C22 C 0.5748(3) 0.6619(6) 0.4598(2) 0.120(2) Uani 1 1 d . .
H22A H 0.5680 0.7415 0.4497 0.145 Uiso 1 1 calc R U
H22B H 0.5486 0.6183 0.4248 0.145 Uiso 1 1 calc R U
C23 C 0.4851(2) 0.7168(4) 0.50361(15) 0.0661(9) Uani 1 1 d . .
C24 C 0.4671(3) 0.8230(4) 0.48000(17) 0.0820(12) Uani 1 1 d . .
H24A H 0.4879 0.8467 0.4547 0.098 Uiso 1 1 calc R U
C25 C 0.4176(4) 0.8938(4) 0.4945(2) 0.1070(18) Uani 1 1 d . .
H25A H 0.4045 0.9656 0.4784 0.128 Uiso 1 1 calc R U
C26 C 0.3876(3) 0.8609(4) 0.5318(2) 0.0925(15) Uani 1 1 d . .
H26A H 0.3555 0.9107 0.5418 0.111 Uiso 1 1 calc R U
C27 C 0.4046(2) 0.7535(3) 0.55507(14) 0.0622(8) Uani 1 1 d . .
C28 C 0.4521(2) 0.6808(3) 0.54070(14) 0.0617(8) Uani 1 1 d . .
H28A H 0.4626 0.6078 0.5555 0.074 Uiso 1 1 calc R U
C29 C 0.3893(3) 0.6229(3) 0.61979(17) 0.0649(9) Uani 1 1 d . .
H29A H 0.4479 0.6022 0.6315 0.078 Uiso 1 1 calc R U
H29B H 0.3537 0.5667 0.5928 0.078 Uiso 1 1 calc R U
C30 C 0.3713(2) 0.6252(3) 0.67142(14) 0.0528(7) Uani 1 1 d . .
C31 C 0.3617(3) 0.8925(3) 0.78149(15) 0.0760(12) Uani 1 1 d . .
H31A H 0.3696 0.8810 0.7490 0.091 Uiso 1 1 calc R U
C32 C 0.3624(3) 0.9988(3) 0.79885(15) 0.0788(12) Uani 1 1 d . .
H32A H 0.3742 1.0576 0.7798 0.095 Uiso 1 1 calc DR U
C33 C 0.34558(17) 1.0234(2) 0.84514(11) 0.0405(5) Uani 1 1 d . .
C34 C 0.3396(2) 0.9296(2) 0.87418(13) 0.0546(8) Uani 1 1 d . .
H34A H 0.3339 0.9384 0.9077 0.066 Uiso 1 1 calc R U
C35 C 0.3419(2) 0.8230(2) 0.85408(13) 0.0517(7) Uani 1 1 d . .
H35A H 0.3370 0.7617 0.8747 0.062 Uiso 1 1 calc R U
C36 C 0.33712(18) 1.2339(2) 0.84242(12) 0.0429(6) Uani 1 1 d . .
C37 C 0.3286(4) 1.2630(3) 0.78826(19) 0.119(2) Uani 1 1 d . .
H37A H 0.3165 1.2058 0.7613 0.143 Uiso 1 1 calc DR U
C38 C 0.3367(4) 1.3659(3) 0.7736(2) 0.113(2) Uani 1 1 d . .
H38A H 0.3440 1.3760 0.7408 0.136 Uiso 1 1 calc R U
C39 C 0.3298(3) 1.4337(3) 0.84938(16) 0.0788(12) Uani 1 1 d . .
H39A H 0.3256 1.4951 0.8702 0.095 Uiso 1 1 calc R U
C40 C 0.3299(3) 1.3277(3) 0.87043(16) 0.0793(13) Uani 1 1 d . .
H40A H 0.3251 1.3195 0.9042 0.095 Uiso 1 1 calc R U
C41 C 0.5460(2) 0.7080(2) 0.82277(14) 0.0562(7) Uani 1 1 d . .
H41A H 0.5217 0.7796 0.8137 0.067 Uiso 1 1 calc R U
C42 C 0.63119(19) 0.6995(2) 0.84009(13) 0.0515(7) Uani 1 1 d . .
H42A H 0.6631 0.7642 0.8433 0.062 Uiso 1 1 calc R U
C43 C 0.67030(18) 0.5939(2) 0.85297(12) 0.0433(6) Uani 1 1 d . .
C44 C 0.6159(2) 0.5051(3) 0.8495(2) 0.0850(14) Uani 1 1 d . .
H44A H 0.6381 0.4329 0.8608 0.102 Uiso 1 1 calc DR U
C45 C 0.5340(2) 0.5208(3) 0.8307(2) 0.0938(15) Uani 1 1 d . .
H45A H 0.5005 0.4571 0.8259 0.113 Uiso 1 1 calc R U
C46 C 0.81074(17) 0.4966(2) 0.88738(11) 0.0404(5) Uani 1 1 d . .
C47 C 0.89735(18) 0.5183(3) 0.91651(14) 0.0525(7) Uani 1 1 d . .
H47A H 0.9170 0.5924 0.9246 0.063 Uiso 1 1 calc R U
C48 C 0.95342(19) 0.4295(3) 0.93313(15) 0.0572(7) Uani 1 1 d . .
H48A H 1.0108 0.4463 0.9523 0.069 Uiso 1 1 calc R U
C49 C 0.84959(19) 0.3006(2) 0.89515(13) 0.0500(7) Uani 1 1 d . .
H49A H 0.8319 0.2257 0.8876 0.060 Uiso 1 1 calc R U
C50 C 0.7904(2) 0.3827(2) 0.87639(14) 0.0544(7) Uani 1 1 d . .
H50A H 0.7339 0.3624 0.8553 0.065 Uiso 1 1 calc DR U
H7B H 1.0073(18) 0.6871(8) 0.5676(16) 0.082 Uiso 1 1 d D U

loop_
_atom_site_aniso_label
_atom_site_aniso_U_11
_atom_site_aniso_U_22
_atom_site_aniso_U_33
_atom_site_aniso_U_23
_atom_site_aniso_U_13
_atom_site_aniso_U_12
Cd1 0.04892(11) 0.02314(8) 0.04070(10) 0.00195(6) 0.02840(8) -0.00070(7)
Cd2 0.04647(11) 0.02908(9) 0.04943(12) -0.00128(7) 0.02625(9) 0.00390(7)
O1 0.0710(13) 0.0384(10) 0.0532(11) 0.0125(8) 0.0409(10) 0.0074(9)
O2 0.0609(12) 0.0404(10) 0.0528(11) 0.0060(8) 0.0411(10) 0.0087(8)
O3 0.0689(13) 0.0489(11) 0.0653(12) 0.0243(9) 0.0526(11) 0.0215(10)
O4 0.0597(12) 0.0534(12) 0.0618(12) 0.0003(9) 0.0458(11) -0.0067(9)
O5 0.0668(13) 0.0661(13) 0.0430(11) -0.0070(9) 0.0330(10) -0.0127(11)
O6 0.0484(11) 0.0721(14) 0.0459(11) 0.0041(9) 0.0311(9) -0.0092(10)
O7 0.0492(11) 0.0342(10) 0.0687(13) -0.0062(9) 0.0260(10) -0.0020(8)
O8 0.0495(11) 0.0700(14) 0.0495(11) 0.0013(9) 0.0327(10) 0.0011(9)
O9 0.0764(15) 0.0578(13) 0.0514(12) 0.0060(9) 0.0393(11) -0.0009(10)
O10 0.106(2) 0.154(3) 0.128(3) 0.074(2) 0.100(2) 0.064(2)
O11 0.1024(19) 0.0702(15) 0.0903(17) 0.0234(13) 0.0737(16) 0.0302(14)
O12 0.125(2) 0.0512(13) 0.0869(18) -0.0038(12) 0.0777(18) -0.0077(14)
O13 0.0693(14) 0.0551(13) 0.0631(13) 0.0012(10) 0.0416(12) 0.0143(10)
N1 0.0538(13) 0.0252(9) 0.0456(12) 0.0007(8) 0.0279(10) 0.0011(8)
N2 0.0756(16) 0.0253(10) 0.0421(12) 0.0017(8) 0.0371(12) 0.0004(9)
N3 0.0582(13) 0.0249(9) 0.0470(12) 0.0016(8) 0.0330(11) -0.0020(9)
N4 0.0572(14) 0.0321(11) 0.0480(13) -0.0016(9) 0.0245(11) 0.0080(9)
N5 0.0810(17) 0.0305(11) 0.0497(13) -0.0029(9) 0.0427(13) -0.0011(10)
N6 0.0576(14) 0.0314(11) 0.0534(13) -0.0002(9) 0.0295(11) -0.0012(10)
N7 0.0419(13) 0.0417(14) 0.095(2) 0.0064(13) 0.0280(14) 0.0067(10)
N8 0.0444(12) 0.0402(12) 0.0585(14) -0.0015(10) 0.0254(11) -0.0022(10)
N9 0.0536(14) 0.0477(13) 0.0561(14) 0.0007(11) 0.0275(12) 0.0087(11)
C1 0.0422(13) 0.0367(12) 0.0402(13) 0.0024(10) 0.0259(11) -0.0022(10)
C2 0.0593(16) 0.0401(14) 0.0494(15) 0.0107(11) 0.0394(14) 0.0112(12)
C3 0.0525(15) 0.0426(14) 0.0415(14) 0.0080(11) 0.0302(12) 0.0031(11)
C4 0.0474(14) 0.0364(12) 0.0401(13) 0.0022(10) 0.0266(11) -0.0033(10)
C5 0.0468(14) 0.0457(14) 0.0389(13) -0.0043(11) 0.0252(12) -0.0114(11)
C6 0.075(2) 0.0465(16) 0.0568(18) 0.0053(13) 0.0405(16) -0.0124(14)
C7 0.092(2) 0.0400(15) 0.067(2) 0.0152(14) 0.0469(19) 0.0051(15)
C8 0.081(2) 0.0458(16) 0.0628(19) 0.0135(14) 0.0466(18) 0.0160(15)
C9 0.0545(17) 0.0673(19) 0.0468(15) -0.0063(13) 0.0347(14) -0.0154(14)
C10 0.0454(14) 0.0450(14) 0.0438(14) 0.0044(11) 0.0283(12) 0.0006(11)
C11 0.0707(19) 0.0362(14) 0.0403(14) 0.0013(11) 0.0255(14) 0.0039(12)
C12 0.0709(19) 0.0321(13) 0.0404(14) 0.0065(10) 0.0247(13) 0.0066(12)
C13 0.0558(15) 0.0238(10) 0.0417(13) 0.0018(9) 0.0307(12) 0.0025(10)
C14 0.078(2) 0.0318(12) 0.0354(13) 0.0018(10) 0.0255(13) 0.0002(12)
C15 0.0683(18) 0.0264(11) 0.0407(14) 0.0067(10) 0.0222(13) 0.0037(11)
C16 0.0527(15) 0.0245(11) 0.0405(13) 0.0018(9) 0.0259(12) 0.0003(10)
C17 0.096(2) 0.0280(12) 0.0671(19) -0.0015(12) 0.0616(18) 0.0021(13)
C18 0.093(2) 0.0308(13) 0.0612(18) 0.0022(12) 0.0581(18) -0.0007(14)
C19 0.0690(18) 0.0252(11) 0.0467(14) 0.0003(10) 0.0351(14) 0.0027(11)
C20 0.0661(17) 0.0298(12) 0.0415(14) 0.0018(10) 0.0339(13) 0.0030(11)
C21 0.0583(17) 0.0436(14) 0.0543(17) 0.0075(12) 0.0383(14) 0.0062(12)
C22 0.081(3) 0.214(6) 0.103(3) 0.082(4) 0.074(3) 0.064(3)
C23 0.0488(18) 0.097(3) 0.0610(19) 0.0193(18) 0.0319(16) 0.0077(17)
C24 0.102(3) 0.089(3) 0.070(2) 0.019(2) 0.051(2) -0.004(2)
C25 0.178(6) 0.077(3) 0.097(3) 0.025(2) 0.089(4) 0.023(3)
C26 0.139(4) 0.078(3) 0.089(3) 0.026(2) 0.075(3) 0.036(3)
C27 0.066(2) 0.073(2) 0.0593(19) 0.0123(16) 0.0385(17) 0.0126(17)
C28 0.0568(18) 0.073(2) 0.068(2) 0.0219(17) 0.0399(17) 0.0144(16)
C29 0.088(2) 0.058(2) 0.079(2) 0.0033(16) 0.063(2) 0.0079(17)
C30 0.0591(18) 0.0536(18) 0.0617(18) -0.0021(14) 0.0412(16) 0.0031(13)
C31 0.146(4) 0.0439(17) 0.0550(19) 0.0028(14) 0.060(2) 0.020(2)
C32 0.158(4) 0.0398(16) 0.064(2) 0.0085(15) 0.072(3) 0.014(2)
C33 0.0516(15) 0.0308(12) 0.0424(14) -0.0011(10) 0.0238(12) 0.0030(10)
C34 0.093(2) 0.0356(14) 0.0578(17) -0.0027(12) 0.0534(18) -0.0041(14)
C35 0.076(2) 0.0328(13) 0.0590(17) 0.0010(12) 0.0414(16) -0.0015(13)
C36 0.0569(16) 0.0307(12) 0.0470(14) -0.0020(10) 0.0284(13) -0.0009(11)
C37 0.268(7) 0.044(2) 0.103(3) -0.026(2) 0.135(4) -0.040(3)
C38 0.257(7) 0.0394(18) 0.102(3) -0.0162(19) 0.132(4) -0.030(3)
C39 0.153(4) 0.0350(16) 0.080(2) 0.0041(15) 0.080(3) 0.024(2)
C40 0.161(4) 0.0381(16) 0.074(2) 0.0088(15) 0.084(3) 0.021(2)
C41 0.0575(18) 0.0378(15) 0.069(2) 0.0018(13) 0.0246(16) 0.0087(13)
C42 0.0521(16) 0.0354(14) 0.0641(18) -0.0032(12) 0.0230(14) -0.0027(12)
C43 0.0459(14) 0.0431(14) 0.0435(14) 0.0043(11) 0.0223(12) 0.0044(11)
C44 0.059(2) 0.0443(18) 0.161(4) 0.034(2) 0.057(2) 0.0121(15)
C45 0.057(2) 0.0438(18) 0.186(5) 0.020(2) 0.059(3) 0.0042(15)
C46 0.0438(14) 0.0426(13) 0.0387(13) -0.0001(10) 0.0218(11) 0.0018(11)
C47 0.0449(15) 0.0420(15) 0.072(2) -0.0009(13) 0.0271(15) -0.0041(12)
C48 0.0410(15) 0.0570(18) 0.070(2) -0.0029(15) 0.0215(14) -0.0007(13)
C49 0.0540(17) 0.0403(14) 0.0561(17) -0.0067(12) 0.0248(14) -0.0033(12)
C50 0.0485(16) 0.0469(16) 0.0616(19) -0.0125(13) 0.0188(14) -0.0054(12)

loop_
_atom_type_symbol
_atom_type_description
_atom_type_scat_dispersion_real
_atom_type_scat_dispersion_imag
_atom_type_scat_source
C C 0.0033 0.0016 'International Tables Vol C Tables 4.2.6.8 and 6.1.1.4'
H H 0.0000 0.0000 'International Tables Vol C Tables 4.2.6.8 and 6.1.1.4'
Cd Cd -0.8075 1.2024 'International Tables Vol C Tables 4.2.6.8 and 6.1.1.4'
N N 0.0061 0.0033 'International Tables Vol C Tables 4.2.6.8 and 6.1.1.4'
O O 0.0106 0.0060 'International Tables Vol C Tables 4.2.6.8 and 6.1.1.4'

loop_
_geom_angle_atom_site_label_1
_geom_angle_atom_site_label_2
_geom_angle_atom_site_label_3
_geom_angle
_geom_angle_site_symmetry_1
_geom_angle_site_symmetry_3
O8 Cd1 N3 98.40(8) . 1_545
O8 Cd1 O7 169.81(7) . .
N3 Cd1 O7 84.06(8) 1_545 .
O8 Cd1 N1 89.30(8) . .
N3 Cd1 N1 128.51(7) 1_545 .
O7 Cd1 N1 81.51(7) . .
O8 Cd1 O2 84.66(7) . .
N3 Cd1 O2 139.76(7) 1_545 .
O7 Cd1 O2 99.89(7) . .
N1 Cd1 O2 91.48(7) . .
O8 Cd1 O1 106.07(7) . .
N3 Cd1 O1 87.99(7) 1_545 .
O7 Cd1 O1 83.84(7) . .
N1 Cd1 O1 138.41(7) . .
O2 Cd1 O1 53.22(6) . .
O6 Cd2 N6 92.89(9) 4_476 1_545
O6 Cd2 N4 90.95(8) 4_476 .
N6 Cd2 N4 127.05(8) 1_545 .
O6 Cd2 O13 91.41(7) 4_476 .
N6 Cd2 O13 143.10(8) 1_545 .
N4 Cd2 O13 89.46(8) . .
O6 Cd2 N7 177.20(8) 4_476 .
N6 Cd2 N7 89.85(9) 1_545 .
N4 Cd2 N7 86.96(9) . .
O13 Cd2 N7 86.72(9) . .
O6 Cd2 O12 96.16(9) 4_476 .
N6 Cd2 O12 88.96(8) 1_545 .
N4 Cd2 O12 142.94(8) . .
O13 Cd2 O12 54.14(8) . .
N7 Cd2 O12 84.43(11) . .
O6 Cd2 C30 94.28(9) 4_476 .
N6 Cd2 C30 116.12(9) 1_545 .
N4 Cd2 C30 116.19(9) . .
O13 Cd2 C30 26.98(8) . .
N7 Cd2 C30 84.99(11) . .
O12 Cd2 C30 27.16(8) . .
C1 O1 Cd1 87.34(15) . .
C1 O2 Cd1 96.03(15) . .
C3 O3 C2 118.28(19) . .
C5 O4 C9 120.3(2) . .
C10 O6 Cd2 115.88(18) . 4_675
Cd1 O7 H7A 109.5 . .
Cd1 O7 H7B 112(2) . .
H7A O7 H7B 111.0 . .
C21 O8 Cd1 111.18(19) . .
C23 O10 C22 120.4(4) . .
C27 O11 C29 118.3(3) . .
C30 O12 Cd2 89.40(18) . .
C30 O13 Cd2 92.36(19) . .
C15 N1 C11 115.9(2) . .
C15 N1 Cd1 127.54(17) . .
C11 N1 Cd1 116.53(17) . .
C13 N2 C16 128.5(2) . .
C13 N2 H2A 115.7 . .
C16 N2 H2A 115.7 . .
C19 N3 C18 116.1(2) . .
C19 N3 Cd1 121.17(16) . 1_565
C18 N3 Cd1 122.72(17) . 1_565
C35 N4 C31 115.1(2) . .
C35 N4 Cd2 126.97(19) . .
C31 N4 Cd2 117.92(19) . .
C33 N5 C36 129.4(2) . .
C33 N5 H5A 115.3 . .
C36 N5 H5A 115.3 . .
C38 N6 C39 114.7(3) . .
C38 N6 Cd2 117.8(2) . 1_565
C39 N6 Cd2 127.5(2) . 1_565
C45 N7 C41 114.6(3) . .
C45 N7 Cd2 119.1(2) . .
C41 N7 Cd2 124.0(2) . .
C43 N8 C46 129.8(2) . .
C43 N8 H8A 115.1 . .
C46 N8 H8A 115.1 . .
C49 N9 C48 116.1(3) . .
O1 C1 O2 123.4(2) . .
O1 C1 C2 116.7(2) . .
O2 C1 C2 119.9(2) . .
O3 C2 C1 109.1(2) . .
O3 C2 H2B 109.9 . .
C1 C2 H2B 109.9 . .
O3 C2 H2C 109.9 . .
C1 C2 H2C 109.9 . .
H2B C2 H2C 108.3 . .
C4 C3 O3 124.6(2) . .
C4 C3 C8 120.3(2) . .
O3 C3 C8 115.1(2) . .
C3 C4 C5 119.8(2) . .
C3 C4 H4A 120.1 . .
C5 C4 H4A 120.1 . .
O4 C5 C6 125.4(2) . .
O4 C5 C4 114.0(2) . .
C6 C5 C4 120.6(3) . .
C5 C6 C7 118.7(3) . .
C5 C6 H6B 120.6 . .
C7 C6 H6B 120.6 . .
C8 C7 C6 121.4(3) . .
C8 C7 H7C 119.3 . .
C6 C7 H7C 119.3 . .
C7 C8 C3 119.1(3) . .
C7 C8 H8B 120.4 . .
C3 C8 H8B 120.4 . .
O4 C9 C10 114.9(2) . .
O4 C9 H9B 108.5 . .
C10 C9 H9B 108.5 . .
O4 C9 H9C 108.5 . .
C10 C9 H9C 108.5 . .
H9B C9 H9C 107.5 . .
O5 C10 O6 126.5(3) . .
O5 C10 C9 121.2(2) . .
O6 C10 C9 112.2(2) . .
N1 C11 C12 124.2(3) . .
N1 C11 H11A 117.9 . .
C12 C11 H11A 117.9 . .
C11 C12 C13 119.3(2) . .
C11 C12 H12A 120.4 . .
C13 C12 H12A 120.4 . .
N2 C13 C14 119.8(2) . .
N2 C13 C12 123.8(2) . .
C14 C13 C12 116.2(2) . .
C15 C14 C13 119.8(2) . .
C15 C14 H14A 120.1 . .
C13 C14 H14A 120.1 . .
N1 C15 C14 124.4(2) . .
N1 C15 H15A 117.8 . .
C14 C15 H15A 117.8 . .
N2 C16 C20 117.8(2) . .
N2 C16 C17 125.6(2) . .
C20 C16 C17 116.5(2) . .
C18 C17 C16 119.4(2) . .
C18 C17 H17A 120.3 . .
C16 C17 H17A 120.3 . .
N3 C18 C17 124.0(2) . .
N3 C18 H18A 118.0 . .
C17 C18 H18A 118.0 . .
N3 C19 C20 124.1(2) . .
N3 C19 H19A 118.0 . .
C20 C19 H19A 118.0 . .
C19 C20 C16 119.7(2) . .
C19 C20 H20A 120.2 . .
C16 C20 H20A 120.2 . .
O9 C21 O8 125.6(3) . .
O9 C21 C22 121.6(3) . .
O8 C21 C22 112.8(3) . .
O10 C22 C21 110.9(3) . .
O10 C22 H22A 109.5 . .
C21 C22 H22A 109.5 . .
O10 C22 H22B 109.5 . .
C21 C22 H22B 109.5 . .
H22A C22 H22B 108.0 . .
O10 C23 C24 126.6(3) . .
O10 C23 C28 113.1(3) . .
C24 C23 C28 120.3(4) . .
C23 C24 C25 118.7(4) . .
C23 C24 H24A 120.7 . .
C25 C24 H24A 120.7 . .
C26 C25 C24 121.4(4) . .
C26 C25 H25A 119.3 . .
C24 C25 H25A 119.3 . .
C25 C26 C27 120.1(4) . .
C25 C26 H26A 119.9 . .
C27 C26 H26A 119.9 . .
C28 C27 O11 125.1(3) . .
C28 C27 C26 119.8(3) . .
O11 C27 C26 115.1(3) . .
C27 C28 C23 119.6(3) . .
C27 C28 H28A 120.2 . .
C23 C28 H28A 120.2 . .
O11 C29 C30 109.9(3) . .
O11 C29 H29A 109.7 . .
C30 C29 H29A 109.7 . .
O11 C29 H29B 109.7 . .
C30 C29 H29B 109.7 . .
H29A C29 H29B 108.2 . .
O13 C30 O12 124.1(3) . .
O13 C30 C29 119.9(3) . .
O12 C30 C29 116.0(3) . .
O13 C30 Cd2 60.65(16) . .
O12 C30 Cd2 63.44(16) . .
C29 C30 Cd2 178.4(3) . .
N4 C31 C32 124.5(3) . .
N4 C31 H31A 117.8 . .
C32 C31 H31A 117.8 . .
C31 C32 C33 121.1(3) . .
C31 C32 H32A 119.4 . .
C33 C32 H32A 119.4 . .
C34 C33 N5 118.3(2) . .
C34 C33 C32 114.1(2) . .
N5 C33 C32 127.6(3) . .
C35 C34 C33 120.4(3) . .
C35 C34 H34A 119.8 . .
C33 C34 H34A 119.8 . .
N4 C35 C34 124.3(3) . .
N4 C35 H35A 117.8 . .
C34 C35 H35A 117.8 . .
C40 C36 N5 119.3(2) . .
C40 C36 C37 110.5(3) . .
N5 C36 C37 129.5(3) . .
C38 C37 C36 123.4(3) . .
C38 C37 H37A 118.3 . .
C36 C37 H37A 118.3 . .
N6 C38 C37 123.8(4) . .
N6 C38 H38A 118.1 . .
C37 C38 H38A 118.1 . .
N6 C39 C40 124.6(3) . .
N6 C39 H39A 117.7 . .
C40 C39 H39A 117.7 . .
C36 C40 C39 120.8(3) . .
C36 C40 H40A 119.6 . .
C39 C40 H40A 119.6 . .
N7 C41 C42 124.5(3) . .
N7 C41 H41A 117.8 . .
C42 C41 H41A 117.8 . .
C41 C42 C43 120.0(3) . .
C41 C42 H42A 120.0 . .
C43 C42 H42A 120.0 . .
N8 C43 C42 118.1(3) . .
N8 C43 C44 127.8(3) . .
C42 C43 C44 113.9(3) . .
C45 C44 C43 121.7(3) . .
C45 C44 H44A 119.1 . .
C43 C44 H44A 119.1 . .
C44 C45 N7 125.0(3) . .
C44 C45 H45A 117.5 . .
N7 C45 H45A 117.5 . .
C50 C46 N8 128.1(3) . .
C50 C46 C47 114.3(3) . .
N8 C46 C47 117.6(2) . .
C48 C47 C46 119.5(3) . .
C48 C47 H47A 120.3 . .
C46 C47 H47A 120.3 . .
N9 C48 C47 124.4(3) . .
N9 C48 H48A 117.8 . .
C47 C48 H48A 117.8 . .
N9 C49 C50 123.3(3) . .
N9 C49 H49A 118.3 . .
C50 C49 H49A 118.3 . .
C49 C50 C46 122.3(3) . .
C49 C50 H50A 118.8 . .
C46 C50 H50A 118.8 . .

loop_
_geom_bond_atom_site_label_1
_geom_bond_atom_site_label_2
_geom_bond_distance
_geom_bond_site_symmetry_2
Cd1 O8 2.250(2) .
Cd1 N3 2.277(2) 1_545
Cd1 O7 2.324(2) .
Cd1 N1 2.338(2) .
Cd1 O2 2.3542(17) .
Cd1 O1 2.5406(19) .
Cd2 O6 2.248(2) 4_476
Cd2 N6 2.278(2) 1_545
Cd2 N4 2.312(2) .
Cd2 O13 2.372(2) .
Cd2 N7 2.405(3) .
Cd2 O12 2.432(2) .
Cd2 C30 2.719(3) .
O1 C1 1.248(3) .
O2 C1 1.249(3) .
O3 C3 1.375(3) .
O3 C2 1.423(3) .
O4 C5 1.364(3) .
O4 C9 1.427(3) .
O5 C10 1.234(3) .
O6 C10 1.262(3) .
O6 Cd2 2.248(2) 4_675
O7 H7A 0.8200 .
O7 H7B 0.858(10) .
O8 C21 1.259(3) .
O9 C21 1.232(4) .
O10 C23 1.350(5) .
O10 C22 1.433(4) .
O11 C27 1.371(4) .
O11 C29 1.414(4) .
O12 C30 1.241(4) .
O13 C30 1.235(4) .
N1 C15 1.327(3) .
N1 C11 1.336(3) .
N2 C13 1.378(3) .
N2 C16 1.379(3) .
N2 H2A 0.8600 .
N3 C19 1.334(3) .
N3 C18 1.340(3) .
N3 Cd1 2.277(2) 1_565
N4 C35 1.318(4) .
N4 C31 1.328(4) .
N5 C33 1.375(3) .
N5 C36 1.380(3) .
N5 H5A 0.8600 .
N6 C38 1.292(4) .
N6 C39 1.309(4) .
N6 Cd2 2.278(2) 1_565
N7 C45 1.329(4) .
N7 C41 1.333(4) .
N8 C43 1.377(4) .
N8 C46 1.391(3) .
N8 H8A 0.8600 .
N9 C49 1.315(4) .
N9 C48 1.332(4) .
C1 C2 1.515(3) .
C2 H2B 0.9700 .
C2 H2C 0.9700 .
C3 C4 1.369(3) .
C3 C8 1.392(4) .
C4 C5 1.397(3) .
C4 H4A 0.9300 .
C5 C6 1.375(4) .
C6 C7 1.388(5) .
C6 H6B 0.9300 .
C7 C8 1.377(4) .
C7 H7C 0.9300 .
C8 H8B 0.9300 .
C9 C10 1.519(4) .
C9 H9B 0.9700 .
C9 H9C 0.9700 .
C11 C12 1.373(4) .
C11 H11A 0.9300 .
C12 C13 1.404(4) .
C12 H12A 0.9300 .
C13 C14 1.385(3) .
C14 C15 1.373(4) .
C14 H14A 0.9300 .
C15 H15A 0.9300 .
C16 C20 1.393(3) .
C16 C17 1.395(3) .
C17 C18 1.371(4) .
C17 H17A 0.9300 .
C18 H18A 0.9300 .
C19 C20 1.370(3) .
C19 H19A 0.9300 .
C20 H20A 0.9300 .
C21 C22 1.493(5) .
C22 H22A 0.9700 .
C22 H22B 0.9700 .
C23 C24 1.372(5) .
C23 C28 1.399(4) .
C24 C25 1.378(6) .
C24 H24A 0.9300 .
C25 C26 1.356(6) .
C25 H25A 0.9300 .
C26 C27 1.381(5) .
C26 H26A 0.9300 .
C27 C28 1.363(5) .
C28 H28A 0.9300 .
C29 C30 1.518(4) .
C29 H29A 0.9700 .
C29 H29B 0.9700 .
C31 C32 1.334(4) .
C31 H31A 0.9300 .
C32 C33 1.398(4) .
C32 H32A 0.9300 .
C33 C34 1.374(4) .
C34 C35 1.372(4) .
C34 H34A 0.9300 .
C35 H35A 0.9300 .
C36 C40 1.365(4) .
C36 C37 1.399(4) .
C37 C38 1.301(5) .
C37 H37A 0.9300 .
C38 H38A 0.9300 .
C39 C40 1.367(5) .
C39 H39A 0.9300 .
C40 H40A 0.9300 .
C41 C42 1.366(4) .
C41 H41A 0.9300 .
C42 C43 1.393(4) .
C42 H42A 0.9300 .
C43 C44 1.398(4) .
C44 C45 1.315(5) .
C44 H44A 0.9300 .
C45 H45A 0.9300 .
C46 C50 1.389(4) .
C46 C47 1.395(4) .
C47 C48 1.373(4) .
C47 H47A 0.9300 .
C48 H48A 0.9300 .
C49 C50 1.348(4) .
C49 H49A 0.9300 .
C50 H50A 0.9300 .

loop_
_geom_hbond_atom_site_label_D
_geom_hbond_atom_site_label_H
_geom_hbond_atom_site_label_A
_geom_hbond_distance_DH
_geom_hbond_distance_HA
_geom_hbond_distance_DA
_geom_hbond_angle_DHA
_geom_hbond_site_symmetry_A
O7 H7A O1 0.82 2.04 2.829(3) 161.1 3_766
N2 H2A O5 0.86 2.01 2.815(3) 156.2 3_776
N5 H5A O9 0.86 1.98 2.822(3) 165.5 2_656
N8 H8A O2 0.86 2.18 2.915(3) 142.8 4_576
N8 H8A O3 0.86 2.45 3.199(3) 145.4 4_576
C11 H11A O2 0.93 2.66 3.283(3) 125.2 .
C11 H11A N8 0.93 2.56 3.427(4) 156.2 4_575
C18 H18A O1 0.93 2.53 3.238(3) 132.9 1_565
C19 H19A O9 0.93 2.61 3.166(4) 119.1 1_565
C20 H20A O5 0.93 2.59 3.319(3) 135.8 3_776
C29 H29B O8 0.97 2.61 3.538(4) 160.8 3_666
C31 H31A O13 0.93 2.43 3.149(4) 134.4 .
C38 H38A O12 0.93 2.38 3.120(4) 136.5 1_565
C45 H45A N6 0.93 2.69 3.334(4) 126.6 1_545
C50 H50A O13 0.93 2.36 3.185(4) 147.2 2_646
O7 H7B N9 0.858(10) 1.873(12) 2.724(3) 171(4) 2_756

loop_
_geom_torsion_atom_site_label_1
_geom_torsion_atom_site_label_2
_geom_torsion_atom_site_label_3
_geom_torsion_atom_site_label_4
_geom_torsion
_geom_torsion_site_symmetry_1
Cd1 O1 C1 O2 0.0(3) .
Cd1 O1 C1 C2 178.0(2) .
Cd1 O2 C1 O1 0.0(3) .
Cd1 O2 C1 C2 -177.9(2) .
C3 O3 C2 C1 158.4(2) .
O1 C1 C2 O3 176.4(2) .
O2 C1 C2 O3 -5.5(4) .
C2 O3 C3 C4 6.3(4) .
C2 O3 C3 C8 -172.8(3) .
O3 C3 C4 C5 -176.2(3) .
C8 C3 C4 C5 2.8(4) .
C9 O4 C5 C6 1.4(4) .
C9 O4 C5 C4 -179.7(2) .
C3 C4 C5 O4 179.0(2) .
C3 C4 C5 C6 -2.0(4) .
O4 C5 C6 C7 178.8(3) .
C4 C5 C6 C7 0.0(5) .
C5 C6 C7 C8 1.2(5) .
C6 C7 C8 C3 -0.4(5) .
C4 C3 C8 C7 -1.6(5) .
O3 C3 C8 C7 177.5(3) .
C5 O4 C9 C10 84.0(3) .
Cd2 O6 C10 O5 28.6(4) 4_675
Cd2 O6 C10 C9 -148.1(2) 4_675
O4 C9 C10 O5 -5.7(4) .
O4 C9 C10 O6 171.3(3) .
C15 N1 C11 C12 2.8(5) .
Cd1 N1 C11 C12 -175.9(3) .
N1 C11 C12 C13 0.8(5) .
C16 N2 C13 C14 160.8(3) .
C16 N2 C13 C12 -23.7(5) .
C11 C12 C13 N2 -179.6(3) .
C11 C12 C13 C14 -4.0(4) .
N2 C13 C14 C15 179.6(3) .
C12 C13 C14 C15 3.8(4) .
C11 N1 C15 C14 -3.1(4) .
Cd1 N1 C15 C14 175.4(2) .
C13 C14 C15 N1 -0.2(5) .
C13 N2 C16 C20 164.5(3) .
C13 N2 C16 C17 -18.5(5) .
N2 C16 C17 C18 179.9(3) .
C20 C16 C17 C18 -3.0(5) .
C19 N3 C18 C17 3.5(5) .
Cd1 N3 C18 C17 -178.2(3) 1_565
C16 C17 C18 N3 -0.5(6) .
C18 N3 C19 C20 -2.9(4) .
Cd1 N3 C19 C20 178.7(2) 1_565
N3 C19 C20 C16 -0.6(5) .
N2 C16 C20 C19 -179.2(3) .
C17 C16 C20 C19 3.6(4) .
Cd1 O8 C21 O9 -8.3(4) .
Cd1 O8 C21 C22 170.4(3) .
C23 O10 C22 C21 128.6(4) .
O9 C21 C22 O10 -17.1(7) .
O8 C21 C22 O10 164.0(4) .
C22 O10 C23 C24 2.5(7) .
C22 O10 C23 C28 -177.7(4) .
O10 C23 C24 C25 -178.8(5) .
C28 C23 C24 C25 1.4(7) .
C23 C24 C25 C26 0.7(8) .
C24 C25 C26 C27 -1.7(9) .
C29 O11 C27 C28 -1.3(6) .
C29 O11 C27 C26 -179.0(4) .
C25 C26 C27 C28 0.5(8) .
C25 C26 C27 O11 178.2(5) .
O11 C27 C28 C23 -175.9(3) .
C26 C27 C28 C23 1.6(6) .
O10 C23 C28 C27 177.6(4) .
C24 C23 C28 C27 -2.6(6) .
C27 O11 C29 C30 164.5(3) .
Cd2 O13 C30 O12 0.2(4) .
Cd2 O13 C30 C29 -178.2(3) .
Cd2 O12 C30 O13 -0.2(4) .
Cd2 O12 C30 C29 178.3(3) .
O11 C29 C30 O13 -15.5(5) .
O11 C29 C30 O12 166.0(3) .
C35 N4 C31 C32 -1.6(6) .
Cd2 N4 C31 C32 176.2(4) .
N4 C31 C32 C33 -4.2(8) .
C36 N5 C33 C34 -175.2(3) .
C36 N5 C33 C32 8.5(6) .
C31 C32 C33 C34 7.8(6) .
C31 C32 C33 N5 -175.7(4) .
N5 C33 C34 C35 177.0(3) .
C32 C33 C34 C35 -6.1(5) .
C31 N4 C35 C34 3.4(5) .
Cd2 N4 C35 C34 -174.2(3) .
C33 C34 C35 N4 0.7(5) .
C33 N5 C36 C40 179.8(4) .
C33 N5 C36 C37 10.8(6) .
C40 C36 C37 C38 17.7(8) .
N5 C36 C37 C38 -172.5(5) .
C39 N6 C38 C37 3.9(9) .
Cd2 N6 C38 C37 -176.8(5) 1_565
C36 C37 C38 N6 -15.5(11) .
C38 N6 C39 C40 3.2(7) .
Cd2 N6 C39 C40 -175.9(3) 1_565
N5 C36 C40 C39 178.5(4) .
C37 C36 C40 C39 -10.5(6) .
N6 C39 C40 C36 0.9(7) .
C45 N7 C41 C42 -1.0(6) .
Cd2 N7 C41 C42 -163.7(3) .
N7 C41 C42 C43 1.4(5) .
C46 N8 C43 C42 177.7(3) .
C46 N8 C43 C44 2.0(5) .
C41 C42 C43 N8 -179.8(3) .
C41 C42 C43 C44 -3.5(5) .
N8 C43 C44 C45 -178.3(4) .
C42 C43 C44 C45 5.8(6) .
C43 C44 C45 N7 -6.1(9) .
C41 N7 C45 C44 3.4(8) .
Cd2 N7 C45 C44 167.0(4) .
C43 N8 C46 C50 19.8(5) .
C43 N8 C46 C47 -164.0(3) .
C50 C46 C47 C48 -2.1(4) .
N8 C46 C47 C48 -178.8(3) .
C49 N9 C48 C47 1.7(5) .
C46 C47 C48 N9 -0.3(5) .
C48 N9 C49 C50 -0.4(5) .
N9 C49 C50 C46 -2.2(5) .
N8 C46 C50 C49 179.7(3) .
C47 C46 C50 C49 3.4(5) .
